data_7044606
loop_
_publ_author_name
'Yogendra, S.'
'Hennersdorf, F.'
'Bauz\'a, A.'
'Frontera, A.'
'Fischer, R.'
'Weigand, J. J.'

_publ_section_title
;
 Donor--acceptor interactions in tri(phosphonio)methanide dications
 [(Ph3P)2CP(X)Ph2]2+ (X = H, Me, CN, NCS, OH, Cl, OTf, F)
;
_journal_name_full 'Dalton Transactions'
_journal_paper_doi 10.1039/C7DT03271D
_journal_year 2017
_chemical_formula_moiety 'C49 H40 Cl P3, 2(C F3 O3 S), 0.5(C6 H4 F2)'
_chemical_formula_sum 'C54 H42 Cl F7 O6 P3 S2'
_chemical_formula_weight 1112.35
_space_group_crystal_system monoclinic
_space_group_IT_number 13
_space_group_name_Hall '-P 2yc'
_space_group_name_H-M_alt 'P 1 2/c 1'
_symmetry_space_group_name_Hall '-P 2yc'
_symmetry_space_group_name_H-M 'P 1 2/c 1'
_atom_sites_solution_hydrogens geom
_audit_creation_date 2017-02-07
_audit_creation_method
;
Olex2 1.2
(compiled 2015.09.30 svn.r3233 for OlexSys, GUI svn.r5103)
;
_audit_update_record
;
2017-10-04 deposited with the CCDC.
2017-10-11 downloaded from the CCDC.
;
_cell_angle_alpha 90
_cell_angle_beta 100.2991(8)
_cell_angle_gamma 90
_cell_formula_units_Z 4
_cell_length_a 15.79070(12)
_cell_length_b 14.73004(9)
_cell_length_c 22.03564(18)
_cell_measurement_reflns_used 16429
_cell_measurement_temperature 100.00(10)
_cell_measurement_theta_max 76.3950
_cell_measurement_theta_min 2.8430
_cell_volume 5042.86(7)
_computing_cell_refinement 'CrysAlisPro 1.171.38.43 (Rigaku OD, 2015)'
_computing_data_collection 'CrysAlisPro 1.171.38.43 (Rigaku OD, 2015)'
_computing_data_reduction 'CrysAlisPro 1.171.38.43 (Rigaku OD, 2015)'
_computing_molecular_graphics 'Olex2 (Dolomanov et al., 2009)'
_computing_publication_material 'Olex2 (Dolomanov et al., 2009)'
_computing_structure_refinement 'ShelXL (Sheldrick, 2015)'
_computing_structure_solution 'ShelXT (Sheldrick, 2015)'
_diffrn_ambient_environment N~2~
_diffrn_ambient_temperature 100.00(10)
_diffrn_detector 'CCD plate'
_diffrn_detector_area_resol_mean 5.2850
_diffrn_detector_type AtlasS2
_diffrn_measured_fraction_theta_full 1.000
_diffrn_measured_fraction_theta_max 0.988
_diffrn_measurement_details
;
List of Runs (angles in degrees, time in seconds):

  # Type    Start    End  Width  t~exp~   \w     \q     \k     \f   Frames
#--------------------------------------------------------------------------
  1  \w    -64.00  30.00   0.50    5.00    --  -38.50  57.00 -90.00  188
  2  \w   -109.00 -14.00   0.50    5.00    --  -38.50 -57.00 120.00  190
  3  \w      1.00  65.00   0.50    5.00    --   42.75 -99.00 120.00  128
  4  \w     88.00 160.00   0.50   20.00    --  111.00  30.00  30.00  144
  5  \w     43.00  70.00   0.50   20.00    --  111.00 -94.00  30.00   54
  6  \w    104.00 131.00   0.50   20.00    --  111.00 125.00-180.00   54
  7  \w     66.00  96.00   0.50   20.00    --  111.00 -94.00  90.00   60
  8  \w     62.00 138.00   0.50   20.00    --  111.00 -61.00-150.00  152
  9  \w     67.00 135.00   0.50   20.00    --  111.00 -45.00 120.00  136
 10  \w     42.00 110.00   0.50   20.00    --  111.00-125.00-180.00  136
 11  \w     59.00 108.00   0.50   20.00    --  111.00 -94.00-120.00   98
 12  \w     51.00  90.00   0.50   20.00    --  111.00-125.00 150.00   78
 13  \w     66.00 114.00   0.50   20.00    --  111.00  15.00-120.00   96
 14  \w    153.00 178.00   0.50   20.00    --  111.00 125.00-180.00   50
 15  \w     90.00 178.00   0.50   20.00    --  111.00  30.00 -60.00  176
 16  \w     40.00 104.00   0.50   20.00    --  111.00 -45.00   0.00  128
;
_diffrn_measurement_device 'four-circle diffractometer'
_diffrn_measurement_device_type 'SuperNova, Dual, Cu at zero, AtlasS2'
_diffrn_measurement_method '\w scans'
_diffrn_orient_matrix_type 'CrysAlisPro convention (1999,Acta A55,543-557)'
_diffrn_orient_matrix_UB_11 -0.0672848000
_diffrn_orient_matrix_UB_12 -0.0200179000
_diffrn_orient_matrix_UB_13 0.0409510000
_diffrn_orient_matrix_UB_21 -0.0615146000
_diffrn_orient_matrix_UB_22 -0.0385704000
_diffrn_orient_matrix_UB_23 -0.0563700000
_diffrn_orient_matrix_UB_31 0.0390309000
_diffrn_orient_matrix_UB_32 -0.0950497000
_diffrn_orient_matrix_UB_33 0.0142244000
_diffrn_radiation_monochromator mirror
_diffrn_radiation_probe x-ray
_diffrn_radiation_type CuK\a
_diffrn_radiation_wavelength 1.54184
_diffrn_reflns_av_R_equivalents 0.0342
_diffrn_reflns_av_unetI/netI 0.0370
_diffrn_reflns_Laue_measured_fraction_full 1.000
_diffrn_reflns_Laue_measured_fraction_max 0.988
_diffrn_reflns_limit_h_max 19
_diffrn_reflns_limit_h_min -19
_diffrn_reflns_limit_k_max 12
_diffrn_reflns_limit_k_min -18
_diffrn_reflns_limit_l_max 26
_diffrn_reflns_limit_l_min -27
_diffrn_reflns_number 29142
_diffrn_reflns_point_group_measured_fraction_full 1.000
_diffrn_reflns_point_group_measured_fraction_max 0.988
_diffrn_reflns_theta_full 67.684
_diffrn_reflns_theta_max 76.662
_diffrn_reflns_theta_min 2.844
_diffrn_source 'micro-focus sealed X-ray tube'
_diffrn_source_type 'SuperNova (Cu) X-ray Source'
_exptl_absorpt_coefficient_mu 3.015
_exptl_absorpt_correction_T_max 0.938
_exptl_absorpt_correction_T_min 0.680
_exptl_absorpt_correction_type gaussian
_exptl_absorpt_process_details
;
CrysAlisPro 1.171.38.43 (Rigaku Oxford Diffraction, 2015)
Numerical absorption correction based on gaussian integration over
            a multifaceted crystal model
Empirical absorption correction using spherical harmonics,
 implemented in SCALE3 ABSPACK scaling algorithm.
;
_exptl_crystal_colour colourless
_exptl_crystal_colour_primary colourless
_exptl_crystal_density_diffrn 1.465
_exptl_crystal_description plate
_exptl_crystal_F_000 2284
_exptl_crystal_size_max 0.198
_exptl_crystal_size_mid 0.068
_exptl_crystal_size_min 0.021
_refine_diff_density_max 0.774
_refine_diff_density_min -1.027
_refine_diff_density_rms 0.112
_refine_ls_extinction_method none
_refine_ls_goodness_of_fit_ref 1.161
_refine_ls_hydrogen_treatment constr
_refine_ls_matrix_type full
_refine_ls_number_parameters 743
_refine_ls_number_reflns 10506
_refine_ls_number_restraints 284
_refine_ls_restrained_S_all 1.155
_refine_ls_R_factor_all 0.0604
_refine_ls_R_factor_gt 0.0545
_refine_ls_shift/su_max 0.005
_refine_ls_shift/su_mean 0.000
_refine_ls_structure_factor_coef Fsqd
_refine_ls_weighting_details 'w=1/[\s^2^(Fo^2^)+(0.1290P)^2^+2.9095P] where P=(Fo^2^+2Fc^2^)/3'
_refine_ls_weighting_scheme calc
_refine_ls_wR_factor_gt 0.1865
_refine_ls_wR_factor_ref 0.1937
_reflns_Friedel_coverage 0.000
_reflns_number_gt 9296
_reflns_number_total 10506
_reflns_threshold_expression 'I > 2\s(I)'
_cod_data_source_file c7dt03271d2.cif
_cod_data_source_block 10
_cod_original_cell_volume 5042.85(7)
_cod_database_code 7044606
_chemical_oxdiff_formula 'C216 H168 Cl4 F28 O24 P12 S8 '
_shelx_space_group_comment
;
The symmetry employed for this shelxl refinement is uniquely defined
by the following loop, which should always be used as a source of
symmetry information in preference to the above space-group names.
They are only intended as comments.
;
_reflns_odcompleteness_completeness 99.99
_reflns_odcompleteness_iscentric 1
_reflns_odcompleteness_theta 66.97
_olex2_refinement_description
;
1. Fixed Uiso
 At 1.2 times of:
  All C(H) groups
2. Rigid bond restraints
 P3, C44
 with sigma for 1-2 distances of 0.001 and sigma for 1-3 distances of 0.001
 P2, C14
 with sigma for 1-2 distances of 0.001 and sigma for 1-3 distances of 0.001
3. Uiso/Uaniso restraints and constraints
F7A \\sim F8A \\sim C52A \\sim C53A \\sim C54A \\sim C55A \\sim C56A \\sim C57A
\\sim F7B \\sim F8B \\sim C52B \\sim C53B \\sim C54B \\sim C55B \\sim C56B
\\sim C57B: within 2A with sigma of 0.01 and sigma for terminal atoms of 0.02
4. Same fragment restrains
{F7A, F8A, C52A, C53A, C54A, C55A, C56A, C57A} sigma for 1-2: 0.02, 1-3: 0.02
as
{F7B, F8B, C52B, C53B, C54B, C55B, C56B, C57B}
5. Others
 Sof(F7B)=Sof(F8B)=Sof(C52B)=Sof(C53B)=Sof(C54B)=Sof(H54B)=Sof(C55B)=Sof(H55B)=
 Sof(C56B)=Sof(H56B)=Sof(C57B)=Sof(H57B)=0.5*(1-FVAR(2))
 Sof(F7A)=Sof(F8A)=Sof(C52A)=Sof(C53A)=Sof(C54A)=Sof(H54A)=Sof(C55A)=Sof(H55A)=
 Sof(C56A)=Sof(H56A)=Sof(C57A)=Sof(H57A)=0.5*FVAR(2)
6.a Aromatic/amide H refined with riding coordinates:
 C3(H3), C4(H4), C5(H5), C6(H6), C7(H7), C9(H9), C10(H10), C11(H11), C12(H12),
 C13(H13), C15(H15), C16(H16), C17(H17), C18(H18), C19(H19), C21(H21), C22(H22),
  C23(H23), C24(H24), C25(H25), C27(H27), C28(H28), C29(H29), C30(H30),
 C31(H31), C33(H33), C34(H34), C35(H35), C36(H36), C37(H37), C39(H39), C40(H40),
  C41(H41), C42(H42), C43(H43), C45(H45), C46(H46), C47(H47), C48(H48),
 C49(H49), C54A(H54A), C55A(H55A), C56A(H56A), C57A(H57A), C54B(H54B),
 C55B(H55B), C56B(H56B), C57B(H57B)
6.b Fitted hexagon refined as free rotating group:
 C52A(C53A,C54A,C55A,C56A,C57A), C52B(C53B,C54B,C55B,C56B,C57B)
;
_shelx_shelxl_version_number 2014/7
_olex2_submission_special_instructions 'No special instructions were received'
_oxdiff_exptl_absorpt_empirical_details
;
Empirical correction (ABSPACK) includes:
- Absorption correction using spherical harmonics
- Frame scaling
;
_oxdiff_exptl_absorpt_empirical_full_max 2.383
_oxdiff_exptl_absorpt_empirical_full_min 0.576

loop_
_space_group_symop_operation_xyz
'x, y, z'
'-x, y, -z+1/2'
'-x, -y, -z'
'x, -y, z-1/2'

loop_
_atom_site_label
_atom_site_type_symbol
_atom_site_fract_x
_atom_site_fract_y
_atom_site_fract_z
_atom_site_U_iso_or_equiv
_atom_site_adp_type
_atom_site_occupancy
_atom_site_site_symmetry_order
_atom_site_calc_flag
_atom_site_refinement_flags_posn
_atom_site_refinement_flags_adp
_atom_site_refinement_flags_occupancy
_atom_site_disorder_assembly
_atom_site_disorder_group
Cl1 Cl 0.36994(4) 0.12283(4) 0.59823(3) 0.01842(16) Uani 1 1 d . . . . .
P1 P 0.32571(4) 0.24286(4) 0.62383(3) 0.01339(16) Uani 1 1 d . . . . .
P2 P 0.13249(4) 0.20892(4) 0.59619(3) 0.01386(16) Uani 1 1 d . U . . .
P3 P 0.21958(4) 0.33688(4) 0.51342(3) 0.01270(16) Uani 1 1 d . U . . .
C1 C 0.22502(17) 0.26903(16) 0.58118(11) 0.0142(5) Uani 1 1 d . . . . .
C2 C 0.32455(18) 0.23361(18) 0.70461(12) 0.0179(5) Uani 1 1 d . . . . .
C3 C 0.28433(17) 0.30278(18) 0.73277(12) 0.0175(5) Uani 1 1 d . . . . .
H3 H 0.2538 0.3483 0.7091 0.021 Uiso 1 1 calc R . . . .
C4 C 0.2905(2) 0.30258(19) 0.79649(13) 0.0230(6) Uani 1 1 d . . . . .
H4 H 0.2654 0.3491 0.8157 0.028 Uiso 1 1 calc R . . . .
C5 C 0.3342(2) 0.2331(2) 0.83164(14) 0.0274(6) Uani 1 1 d . . . . .
H5 H 0.3367 0.2321 0.8741 0.033 Uiso 1 1 calc R . . . .
C6 C 0.3741(2) 0.1648(2) 0.80331(14) 0.0281(6) Uani 1 1 d . . . . .
H6 H 0.4032 0.1185 0.8271 0.034 Uiso 1 1 calc R . . . .
C7 C 0.3710(2) 0.16526(19) 0.74024(14) 0.0236(6) Uani 1 1 d . . . . .
H7 H 0.3994 0.1207 0.7217 0.028 Uiso 1 1 calc R . . . .
C8 C 0.41199(16) 0.32058(17) 0.61656(12) 0.0151(5) Uani 1 1 d . . . . .
C9 C 0.43285(19) 0.38919(18) 0.66081(13) 0.0201(5) Uani 1 1 d . . . . .
H9 H 0.3994 0.3976 0.6911 0.024 Uiso 1 1 calc R . . . .
C10 C 0.5036(2) 0.44449(18) 0.65920(14) 0.0225(6) Uani 1 1 d . . . . .
H10 H 0.5178 0.4897 0.6888 0.027 Uiso 1 1 calc R . . . .
C11 C 0.55324(19) 0.43267(19) 0.61355(14) 0.0231(6) Uani 1 1 d . . . . .
H11 H 0.6007 0.4698 0.6127 0.028 Uiso 1 1 calc R . . . .
C12 C 0.53199(19) 0.36565(19) 0.56940(14) 0.0222(6) Uani 1 1 d . . . . .
H12 H 0.5645 0.3589 0.5384 0.027 Uiso 1 1 calc R . . . .
C13 C 0.46254(18) 0.30849(18) 0.57111(13) 0.0186(5) Uani 1 1 d . . . . .
H13 H 0.4497 0.2623 0.5421 0.022 Uiso 1 1 calc R . . . .
C14 C 0.07624(17) 0.15283(17) 0.52714(12) 0.0152(4) Uani 1 1 d . U . . .
C15 C -0.00993(18) 0.16989(18) 0.50255(13) 0.0203(5) Uani 1 1 d . . . . .
H15 H -0.0412 0.2111 0.5217 0.024 Uiso 1 1 calc R . . . .
C16 C -0.04907(19) 0.1251(2) 0.44917(14) 0.0242(6) Uani 1 1 d . . . . .
H16 H -0.1068 0.1356 0.4330 0.029 Uiso 1 1 calc R . . . .
C17 C -0.0018(2) 0.0646(2) 0.41999(14) 0.0253(6) Uani 1 1 d . . . . .
H17 H -0.0279 0.0350 0.3842 0.030 Uiso 1 1 calc R . . . .
C18 C 0.0844(2) 0.04807(18) 0.44414(14) 0.0233(6) Uani 1 1 d . . . . .
H18 H 0.1158 0.0077 0.4244 0.028 Uiso 1 1 calc R . . . .
C19 C 0.12339(18) 0.09189(17) 0.49766(13) 0.0185(5) Uani 1 1 d . . . . .
H19 H 0.1809 0.0807 0.5139 0.022 Uiso 1 1 calc R . . . .
C20 C 0.16097(18) 0.12225(17) 0.65540(13) 0.0177(5) Uani 1 1 d . . . . .
C21 C 0.14497(19) 0.13947(19) 0.71496(13) 0.0210(5) Uani 1 1 d . . . . .
H21 H 0.1211 0.1946 0.7237 0.025 Uiso 1 1 calc R . . . .
C22 C 0.1648(2) 0.0742(2) 0.76081(15) 0.0295(7) Uani 1 1 d . . . . .
H22 H 0.1550 0.0862 0.8004 0.035 Uiso 1 1 calc R . . . .
C23 C 0.1992(2) -0.0089(2) 0.74775(15) 0.0300(7) Uani 1 1 d . . . . .
H23 H 0.2129 -0.0523 0.7786 0.036 Uiso 1 1 calc R . . . .
C24 C 0.2132(2) -0.02679(19) 0.68846(15) 0.0257(6) Uani 1 1 d . . . . .
H24 H 0.2351 -0.0829 0.6796 0.031 Uiso 1 1 calc R . . . .
C25 C 0.19511(18) 0.03797(18) 0.64232(13) 0.0198(5) Uani 1 1 d . . . . .
H25 H 0.2055 0.0257 0.6029 0.024 Uiso 1 1 calc R . . . .
C26 C 0.05578(18) 0.27966(17) 0.62545(12) 0.0168(5) Uani 1 1 d . . . . .
C27 C 0.07328(18) 0.36978(18) 0.64184(12) 0.0175(5) Uani 1 1 d . . . . .
H27 H 0.1254 0.3958 0.6372 0.021 Uiso 1 1 calc R . . . .
C28 C 0.0119(2) 0.42112(18) 0.66528(13) 0.0224(6) Uani 1 1 d . . . . .
H28 H 0.0233 0.4815 0.6762 0.027 Uiso 1 1 calc R . . . .
C29 C -0.0658(2) 0.3824(2) 0.67228(14) 0.0254(6) Uani 1 1 d . . . . .
H29 H -0.1068 0.4171 0.6872 0.030 Uiso 1 1 calc R . . . .
C30 C -0.08254(19) 0.2917(2) 0.65694(14) 0.0240(6) Uani 1 1 d . . . . .
H30 H -0.1346 0.2658 0.6618 0.029 Uiso 1 1 calc R . . . .
C31 C -0.02165(18) 0.23979(18) 0.63433(14) 0.0206(5) Uani 1 1 d . . . . .
H31 H -0.0322 0.1788 0.6251 0.025 Uiso 1 1 calc R . . . .
C32 C 0.29529(17) 0.29795(17) 0.46699(11) 0.0149(5) Uani 1 1 d . . . . .
C33 C 0.29897(17) 0.20465(17) 0.45487(12) 0.0165(5) Uani 1 1 d . . . . .
H33 H 0.2630 0.1648 0.4709 0.020 Uiso 1 1 calc R . . . .
C34 C 0.35596(19) 0.17161(18) 0.41904(13) 0.0206(5) Uani 1 1 d . . . . .
H34 H 0.3585 0.1097 0.4114 0.025 Uiso 1 1 calc R . . . .
C35 C 0.40926(19) 0.2313(2) 0.39467(13) 0.0227(6) Uani 1 1 d . . . . .
H35 H 0.4472 0.2093 0.3704 0.027 Uiso 1 1 calc R . . . .
C36 C 0.40588(19) 0.32416(19) 0.40656(13) 0.0214(5) Uani 1 1 d . . . . .
H36 H 0.4415 0.3640 0.3901 0.026 Uiso 1 1 calc R . . . .
C37 C 0.34954(18) 0.35720(18) 0.44288(12) 0.0180(5) Uani 1 1 d . . . . .
H37 H 0.3480 0.4190 0.4512 0.022 Uiso 1 1 calc R . . . .
C38 C 0.23780(17) 0.45624(17) 0.52865(12) 0.0161(5) Uani 1 1 d . . . . .
C39 C 0.26150(17) 0.49106(17) 0.58783(12) 0.0173(5) Uani 1 1 d . . . . .
H39 H 0.2685 0.4523 0.6217 0.021 Uiso 1 1 calc R . . . .
C40 C 0.27483(18) 0.58420(18) 0.59665(13) 0.0207(5) Uani 1 1 d . . . . .
H40 H 0.2917 0.6072 0.6363 0.025 Uiso 1 1 calc R . . . .
C41 C 0.2630(2) 0.64240(18) 0.54645(14) 0.0231(6) Uani 1 1 d . . . . .
H41 H 0.2717 0.7044 0.5524 0.028 Uiso 1 1 calc R . . . .
C42 C 0.2381(2) 0.60805(18) 0.48688(14) 0.0219(6) Uani 1 1 d . . . . .
H42 H 0.2303 0.6473 0.4533 0.026 Uiso 1 1 calc R . . . .
C43 C 0.22480(18) 0.51529(17) 0.47760(12) 0.0179(5) Uani 1 1 d . . . . .
H43 H 0.2075 0.4925 0.4380 0.021 Uiso 1 1 calc R . . . .
C44 C 0.11389(18) 0.33575(16) 0.46651(12) 0.0159(4) Uani 1 1 d . U . . .
C45 C 0.04784(18) 0.38526(17) 0.48636(12) 0.0171(5) Uani 1 1 d . . . . .
H45 H 0.0584 0.4148 0.5243 0.020 Uiso 1 1 calc R . . . .
C46 C -0.03269(17) 0.39030(18) 0.44980(13) 0.0192(5) Uani 1 1 d . . . . .
H46 H -0.0766 0.4218 0.4636 0.023 Uiso 1 1 calc R . . . .
C47 C -0.04839(19) 0.3483(2) 0.39219(14) 0.0229(6) Uani 1 1 d . . . . .
H47 H -0.1025 0.3525 0.3675 0.027 Uiso 1 1 calc R . . . .
C48 C 0.01636(19) 0.3004(2) 0.37182(13) 0.0221(5) Uani 1 1 d . . . . .
H48 H 0.0057 0.2725 0.3333 0.026 Uiso 1 1 calc R . . . .
C49 C 0.09848(17) 0.29342(18) 0.40907(12) 0.0176(5) Uani 1 1 d . . . . .
H49 H 0.1420 0.2609 0.3954 0.021 Uiso 1 1 calc R . . . .
S2 S 0.24933(4) 0.44319(4) 0.27015(3) 0.01922(17) Uani 1 1 d . . . . .
F4 F 0.22117(13) 0.28745(12) 0.21053(8) 0.0279(4) Uani 1 1 d . . . . .
F5 F 0.24047(14) 0.27404(13) 0.30943(9) 0.0336(4) Uani 1 1 d . . . . .
F6 F 0.12109(12) 0.32698(15) 0.25997(9) 0.0344(4) Uani 1 1 d . . . . .
O4 O 0.33766(15) 0.43227(15) 0.26366(11) 0.0295(5) Uani 1 1 d . . . . .
O5 O 0.23599(15) 0.47038(15) 0.33062(9) 0.0270(4) Uani 1 1 d . . . . .
O6 O 0.19541(16) 0.48956(15) 0.21920(10) 0.0299(5) Uani 1 1 d . . . . .
C51 C 0.2068(2) 0.3270(2) 0.26274(13) 0.0229(6) Uani 1 1 d . . . . .
F7A F 0.4206(11) 0.0471(9) 0.2016(10) 0.064(3) Uani 0.319(4) 1 d D U P A -1
F8A F 0.5584(12) 0.0280(8) 0.2908(10) 0.068(4) Uani 0.319(4) 1 d D U P A -1
C52A C 0.4576(10) 0.1213(5) 0.2318(10) 0.044(3) Uani 0.319(4) 1 d D U P A -1
C53A C 0.5314(11) 0.1130(4) 0.2765(10) 0.043(3) Uani 0.319(4) 1 d DG U P A -1
C54A C 0.5764(9) 0.1901(8) 0.3000(7) 0.043(3) Uani 0.319(4) 1 d DG U P A -1
H54A H 0.6257 0.1845 0.3299 0.051 Uiso 0.319(4) 1 calc R . P A -1
C55A C 0.5476(11) 0.2755(5) 0.2789(8) 0.039(3) Uani 0.319(4) 1 d DG U P A -1
H55A H 0.5777 0.3271 0.2947 0.047 Uiso 0.319(4) 1 calc R . P A -1
C56A C 0.4738(11) 0.2839(4) 0.2342(8) 0.039(3) Uani 0.319(4) 1 d DG U P A -1
H56A H 0.4545 0.3411 0.2200 0.047 Uiso 0.319(4) 1 calc R . P A -1
C57A C 0.4288(8) 0.2068(8) 0.2106(7) 0.046(3) Uani 0.319(4) 1 d DG U P A -1
H57A H 0.3795 0.2124 0.1807 0.055 Uiso 0.319(4) 1 calc R . P A -1
S1 S 0.71558(5) 0.10043(4) 0.50763(4) 0.02518(18) Uani 1 1 d . . . . .
F1 F 0.55712(15) 0.06712(15) 0.45191(11) 0.0439(5) Uani 1 1 d . . . . .
F2 F 0.56713(14) 0.11455(15) 0.54553(11) 0.0400(5) Uani 1 1 d . . . . .
F3 F 0.58372(15) 0.20803(14) 0.47343(12) 0.0430(5) Uani 1 1 d . . . . .
O1 O 0.73585(18) 0.10776(18) 0.44625(13) 0.0399(6) Uani 1 1 d . . . . .
O2 O 0.72011(18) 0.01027(16) 0.53263(16) 0.0449(7) Uani 1 1 d . . . . .
O3 O 0.75127(16) 0.17120(15) 0.54934(11) 0.0316(5) Uani 1 1 d . . . . .
C50 C 0.5999(2) 0.1231(2) 0.49392(16) 0.0291(7) Uani 1 1 d . . . . .
F7B F 0.3892(12) 0.1642(13) 0.1833(9) 0.075(4) Uani 0.181(4) 1 d D U P A -2
F8B F 0.4867(15) 0.0201(9) 0.2343(10) 0.075(4) Uani 0.181(4) 1 d D U P A -2
C52B C 0.4553(10) 0.1758(11) 0.2310(8) 0.046(3) Uani 0.181(4) 1 d D U P A -2
C53B C 0.5024(12) 0.1041(7) 0.2611(8) 0.047(3) Uani 0.181(4) 1 d DG U P A -2
C54B C 0.5741(10) 0.1213(8) 0.3061(7) 0.041(3) Uani 0.181(4) 1 d DG U P A -2
H54B H 0.6056 0.0733 0.3263 0.049 Uiso 0.181(4) 1 calc R . P A -2
C55B C 0.5988(10) 0.2103(10) 0.3211(8) 0.034(3) Uani 0.181(4) 1 d DG U P A -2
H55B H 0.6468 0.2218 0.3513 0.041 Uiso 0.181(4) 1 calc R . P A -2
C56B C 0.5517(14) 0.2820(6) 0.2911(10) 0.042(3) Uani 0.181(4) 1 d DG U P A -2
H56B H 0.5682 0.3415 0.3011 0.051 Uiso 0.181(4) 1 calc R . P A -2
C57B C 0.4800(13) 0.2648(9) 0.2460(10) 0.038(3) Uani 0.181(4) 1 d DG U P A -2
H57B H 0.4485 0.3128 0.2259 0.046 Uiso 0.181(4) 1 calc R . P A -2

loop_
_atom_site_aniso_label
_atom_site_aniso_U_11
_atom_site_aniso_U_22
_atom_site_aniso_U_33
_atom_site_aniso_U_23
_atom_site_aniso_U_13
_atom_site_aniso_U_12
Cl1 0.0217(3) 0.0129(3) 0.0225(3) -0.0001(2) 0.0091(2) 0.0024(2)
P1 0.0159(3) 0.0104(3) 0.0155(3) 0.0003(2) 0.0074(2) -0.0008(2)
P2 0.0160(3) 0.0098(3) 0.0181(3) -0.0003(2) 0.0095(2) -0.0012(2)
P3 0.0163(3) 0.0094(3) 0.0143(3) -0.0001(2) 0.0079(2) -0.0001(2)
C1 0.0176(12) 0.0115(10) 0.0155(11) -0.0001(9) 0.0082(9) -0.0021(9)
C2 0.0219(13) 0.0159(11) 0.0184(12) 0.0007(9) 0.0101(10) -0.0040(10)
C3 0.0179(12) 0.0173(12) 0.0187(12) 0.0010(9) 0.0069(10) -0.0023(9)
C4 0.0308(15) 0.0209(13) 0.0204(13) -0.0032(10) 0.0130(11) -0.0074(11)
C5 0.0366(17) 0.0290(14) 0.0185(13) 0.0004(11) 0.0102(12) -0.0073(13)
C6 0.0360(17) 0.0241(14) 0.0242(14) 0.0070(11) 0.0054(12) 0.0013(12)
C7 0.0308(15) 0.0182(12) 0.0238(14) 0.0022(10) 0.0100(11) 0.0009(11)
C8 0.0130(11) 0.0133(10) 0.0202(12) 0.0022(9) 0.0058(9) -0.0010(9)
C9 0.0237(14) 0.0173(12) 0.0209(13) -0.0002(10) 0.0085(11) -0.0016(10)
C10 0.0267(15) 0.0161(12) 0.0257(14) 0.0003(10) 0.0069(11) -0.0037(10)
C11 0.0210(13) 0.0187(12) 0.0308(15) 0.0071(11) 0.0082(11) -0.0034(10)
C12 0.0206(13) 0.0228(13) 0.0256(14) 0.0064(11) 0.0106(11) -0.0003(11)
C13 0.0194(13) 0.0172(12) 0.0210(12) 0.0019(9) 0.0084(10) 0.0014(10)
C14 0.0140(11) 0.0133(10) 0.0194(10) -0.0017(8) 0.0059(8) -0.0056(9)
C15 0.0193(13) 0.0184(12) 0.0252(13) 0.0014(10) 0.0095(11) -0.0016(10)
C16 0.0187(13) 0.0242(13) 0.0299(15) 0.0030(11) 0.0048(11) -0.0062(11)
C17 0.0269(15) 0.0239(13) 0.0250(14) -0.0034(11) 0.0044(11) -0.0095(11)
C18 0.0300(15) 0.0158(12) 0.0267(14) -0.0045(10) 0.0123(12) -0.0044(10)
C19 0.0200(13) 0.0142(11) 0.0230(13) 0.0000(10) 0.0079(10) -0.0030(10)
C20 0.0216(13) 0.0119(11) 0.0220(13) 0.0025(9) 0.0103(10) -0.0027(9)
C21 0.0240(14) 0.0182(12) 0.0231(13) 0.0013(10) 0.0105(11) -0.0015(10)
C22 0.0372(17) 0.0284(15) 0.0261(15) 0.0067(12) 0.0147(13) -0.0006(13)
C23 0.0340(17) 0.0245(14) 0.0325(16) 0.0126(12) 0.0088(13) 0.0012(12)
C24 0.0277(15) 0.0148(12) 0.0351(16) 0.0031(11) 0.0069(12) -0.0006(11)
C25 0.0209(13) 0.0146(11) 0.0251(13) -0.0012(10) 0.0071(10) -0.0027(10)
C26 0.0196(13) 0.0144(11) 0.0192(12) 0.0009(9) 0.0107(10) 0.0013(9)
C27 0.0193(12) 0.0163(12) 0.0189(12) 0.0006(9) 0.0089(10) 0.0007(10)
C28 0.0298(15) 0.0163(12) 0.0234(13) -0.0018(10) 0.0106(11) 0.0046(11)
C29 0.0267(15) 0.0259(14) 0.0274(14) 0.0002(11) 0.0155(12) 0.0075(11)
C30 0.0213(14) 0.0255(14) 0.0288(14) 0.0014(11) 0.0140(11) 0.0004(11)
C31 0.0188(13) 0.0182(12) 0.0277(13) 0.0000(10) 0.0120(11) -0.0001(10)
C32 0.0164(12) 0.0148(11) 0.0148(11) -0.0006(9) 0.0062(9) 0.0006(9)
C33 0.0185(12) 0.0147(11) 0.0173(11) 0.0003(9) 0.0056(10) 0.0009(9)
C34 0.0247(14) 0.0159(12) 0.0232(13) -0.0010(10) 0.0097(11) 0.0041(10)
C35 0.0258(14) 0.0237(13) 0.0220(13) 0.0019(10) 0.0136(11) 0.0071(11)
C36 0.0220(13) 0.0213(13) 0.0238(13) 0.0060(10) 0.0122(11) 0.0026(10)
C37 0.0203(13) 0.0151(11) 0.0204(12) 0.0034(9) 0.0084(10) 0.0014(10)
C38 0.0190(12) 0.0111(11) 0.0208(12) 0.0002(9) 0.0103(10) -0.0008(9)
C39 0.0202(12) 0.0135(11) 0.0208(12) 0.0006(9) 0.0108(10) -0.0003(9)
C40 0.0230(13) 0.0168(12) 0.0243(13) -0.0046(10) 0.0098(11) -0.0030(10)
C41 0.0309(15) 0.0104(11) 0.0313(15) -0.0027(10) 0.0142(12) -0.0035(10)
C42 0.0290(15) 0.0132(12) 0.0264(14) 0.0045(10) 0.0131(11) 0.0004(10)
C43 0.0219(13) 0.0145(12) 0.0189(12) -0.0004(9) 0.0084(10) -0.0006(10)
C44 0.0209(10) 0.0107(10) 0.0176(11) 0.0016(9) 0.0073(8) -0.0004(9)
C45 0.0222(13) 0.0118(11) 0.0190(12) 0.0005(9) 0.0086(10) 0.0008(9)
C46 0.0152(12) 0.0172(12) 0.0264(14) 0.0011(10) 0.0065(10) 0.0026(9)
C47 0.0196(13) 0.0238(13) 0.0243(13) 0.0007(11) 0.0013(11) 0.0000(11)
C48 0.0214(13) 0.0263(14) 0.0182(12) -0.0022(10) 0.0029(10) -0.0002(11)
C49 0.0158(12) 0.0185(12) 0.0195(12) -0.0015(9) 0.0059(10) -0.0012(9)
S2 0.0238(4) 0.0174(3) 0.0182(3) 0.0006(2) 0.0082(2) 0.0017(2)
F4 0.0377(10) 0.0225(8) 0.0240(8) -0.0035(6) 0.0067(7) -0.0030(7)
F5 0.0465(12) 0.0260(9) 0.0255(9) 0.0088(7) -0.0013(8) -0.0054(8)
F6 0.0240(9) 0.0478(11) 0.0329(10) 0.0033(8) 0.0092(8) -0.0106(8)
O4 0.0247(11) 0.0272(11) 0.0390(12) -0.0076(9) 0.0124(9) -0.0043(9)
O5 0.0346(12) 0.0298(11) 0.0175(9) -0.0018(8) 0.0071(8) 0.0051(9)
O6 0.0424(13) 0.0241(10) 0.0243(10) 0.0062(8) 0.0092(9) 0.0060(9)
C51 0.0274(15) 0.0246(13) 0.0173(12) 0.0028(10) 0.0057(11) -0.0031(11)
F7A 0.067(7) 0.025(6) 0.098(8) 0.008(5) 0.008(6) -0.008(5)
F8A 0.081(9) 0.019(5) 0.093(8) -0.005(5) -0.016(7) 0.013(5)
C52A 0.039(6) 0.026(4) 0.073(6) -0.002(4) 0.027(5) 0.003(4)
C53A 0.045(6) 0.025(3) 0.067(6) -0.008(4) 0.033(5) 0.008(4)
C54A 0.046(6) 0.027(4) 0.064(6) -0.001(4) 0.034(5) 0.007(4)
C55A 0.045(6) 0.023(4) 0.060(7) 0.001(4) 0.037(5) 0.000(4)
C56A 0.039(6) 0.025(4) 0.063(7) 0.007(4) 0.035(5) 0.008(4)
C57A 0.043(6) 0.033(5) 0.069(7) 0.002(5) 0.031(5) 0.004(4)
S1 0.0235(4) 0.0138(3) 0.0423(4) -0.0048(3) 0.0169(3) 0.0005(2)
F1 0.0341(11) 0.0428(12) 0.0565(14) -0.0217(10) 0.0124(10) -0.0073(9)
F2 0.0320(11) 0.0468(12) 0.0480(12) -0.0096(9) 0.0256(9) -0.0015(9)
F3 0.0361(11) 0.0298(10) 0.0628(14) 0.0028(9) 0.0080(10) 0.0097(8)
O1 0.0376(14) 0.0439(14) 0.0447(15) -0.0163(11) 0.0247(12) -0.0057(11)
O2 0.0368(14) 0.0155(10) 0.086(2) 0.0085(12) 0.0209(14) 0.0053(9)
O3 0.0345(12) 0.0226(10) 0.0407(13) -0.0049(9) 0.0151(10) -0.0025(9)
C50 0.0313(16) 0.0217(14) 0.0387(17) -0.0080(12) 0.0181(14) 0.0015(12)
F7B 0.063(8) 0.076(8) 0.087(8) -0.030(7) 0.020(7) -0.013(7)
F8B 0.078(9) 0.029(5) 0.105(10) -0.010(6) -0.015(8) -0.015(6)
C52B 0.043(6) 0.034(4) 0.069(6) -0.002(5) 0.027(5) 0.006(5)
C53B 0.048(6) 0.027(4) 0.071(6) -0.008(4) 0.025(5) 0.004(5)
C54B 0.051(7) 0.021(5) 0.062(7) -0.002(5) 0.038(5) -0.001(5)
C55B 0.044(6) 0.015(5) 0.057(7) -0.003(5) 0.045(5) -0.002(4)
C56B 0.045(6) 0.029(4) 0.063(7) 0.007(5) 0.036(5) 0.001(4)
C57B 0.040(7) 0.025(4) 0.061(7) 0.007(5) 0.038(6) 0.008(4)

loop_
_atom_type_symbol
_atom_type_description
_atom_type_scat_dispersion_real
_atom_type_scat_dispersion_imag
_atom_type_scat_source
C C 0.0181 0.0091 'International Tables Vol C Tables 4.2.6.8 and 6.1.1.4'
H H 0.0000 0.0000 'International Tables Vol C Tables 4.2.6.8 and 6.1.1.4'
Cl Cl 0.3639 0.7018 'International Tables Vol C Tables 4.2.6.8 and 6.1.1.4'
F F 0.0727 0.0534 'International Tables Vol C Tables 4.2.6.8 and 6.1.1.4'
O O 0.0492 0.0322 'International Tables Vol C Tables 4.2.6.8 and 6.1.1.4'
P P 0.2955 0.4335 'International Tables Vol C Tables 4.2.6.8 and 6.1.1.4'
S S 0.3331 0.5567 'International Tables Vol C Tables 4.2.6.8 and 6.1.1.4'

loop_
_exptl_crystal_face_index_h
_exptl_crystal_face_index_k
_exptl_crystal_face_index_l
_exptl_crystal_face_perp_dist
0 0 -1 0.0335
0 0 1 0.0345
0 -1 0 0.0105
0 1 0 0.0105
-1 0 0 0.0911
1 0 0 0.0911

loop_
_geom_angle_atom_site_label_1
_geom_angle_atom_site_label_2
_geom_angle_atom_site_label_3
_geom_angle
C1 P1 Cl1 111.82(9)
C1 P1 C2 112.56(12)
C1 P1 C8 116.25(12)
C2 P1 Cl1 106.08(9)
C2 P1 C8 106.15(12)
C8 P1 Cl1 103.06(9)
C1 P2 C14 111.29(11)
C1 P2 C20 111.95(12)
C1 P2 C26 113.78(12)
C14 P2 C20 107.57(12)
C26 P2 C14 107.65(13)
C26 P2 C20 104.15(12)
C1 P3 C32 111.06(12)
C1 P3 C38 114.06(12)
C1 P3 C44 112.09(12)
C32 P3 C38 108.43(12)
C44 P3 C32 108.21(12)
C44 P3 C38 102.51(12)
P1 C1 P2 119.22(14)
P1 C1 P3 118.58(14)
P3 C1 P2 120.85(15)
C3 C2 P1 118.1(2)
C7 C2 P1 121.0(2)
C7 C2 C3 120.5(2)
C2 C3 H3 120.3
C4 C3 C2 119.3(3)
C4 C3 H3 120.3
C3 C4 H4 119.9
C3 C4 C5 120.2(3)
C5 C4 H4 119.9
C4 C5 H5 120.0
C4 C5 C6 120.1(3)
C6 C5 H5 120.0
C5 C6 H6 119.7
C7 C6 C5 120.7(3)
C7 C6 H6 119.7
C2 C7 H7 120.4
C6 C7 C2 119.2(3)
C6 C7 H7 120.4
C9 C8 P1 118.80(19)
C13 C8 P1 121.2(2)
C13 C8 C9 119.8(2)
C8 C9 H9 120.1
C10 C9 C8 119.7(2)
C10 C9 H9 120.1
C9 C10 H10 119.8
C9 C10 C11 120.3(3)
C11 C10 H10 119.8
C10 C11 H11 120.0
C12 C11 C10 120.0(3)
C12 C11 H11 120.0
C11 C12 H12 119.8
C11 C12 C13 120.5(3)
C13 C12 H12 119.8
C8 C13 H13 120.1
C12 C13 C8 119.8(3)
C12 C13 H13 120.1
C15 C14 P2 122.7(2)
C15 C14 C19 119.9(2)
C19 C14 P2 117.4(2)
C14 C15 H15 120.1
C16 C15 C14 119.8(3)
C16 C15 H15 120.1
C15 C16 H16 120.0
C17 C16 C15 120.0(3)
C17 C16 H16 120.0
C16 C17 H17 119.9
C18 C17 C16 120.3(3)
C18 C17 H17 119.9
C17 C18 H18 120.0
C19 C18 C17 119.9(3)
C19 C18 H18 120.0
C14 C19 H19 120.0
C18 C19 C14 120.1(3)
C18 C19 H19 120.0
C21 C20 P2 118.7(2)
C21 C20 C25 119.5(2)
C25 C20 P2 121.8(2)
C20 C21 H21 120.0
C22 C21 C20 120.0(3)
C22 C21 H21 120.0
C21 C22 H22 119.9
C21 C22 C23 120.3(3)
C23 C22 H22 119.9
C22 C23 H23 120.1
C24 C23 C22 119.7(3)
C24 C23 H23 120.1
C23 C24 H24 119.6
C25 C24 C23 120.9(3)
C25 C24 H24 119.6
C20 C25 H25 120.2
C24 C25 C20 119.6(3)
C24 C25 H25 120.2
C27 C26 P2 122.0(2)
C27 C26 C31 120.1(2)
C31 C26 P2 117.8(2)
C26 C27 H27 120.2
C26 C27 C28 119.6(3)
C28 C27 H27 120.2
C27 C28 H28 119.9
C29 C28 C27 120.3(3)
C29 C28 H28 119.9
C28 C29 H29 120.0
C28 C29 C30 120.1(3)
C30 C29 H29 120.0
C29 C30 H30 119.9
C31 C30 C29 120.1(3)
C31 C30 H30 119.9
C26 C31 H31 120.1
C30 C31 C26 119.8(3)
C30 C31 H31 120.1
C33 C32 P3 118.31(19)
C37 C32 P3 122.22(19)
C37 C32 C33 119.5(2)
C32 C33 H33 119.8
C34 C33 C32 120.3(2)
C34 C33 H33 119.8
C33 C34 H34 120.1
C33 C34 C35 119.8(2)
C35 C34 H34 120.1
C34 C35 H35 120.0
C34 C35 C36 120.1(2)
C36 C35 H35 120.0
C35 C36 H36 119.9
C37 C36 C35 120.2(3)
C37 C36 H36 119.9
C32 C37 H37 119.9
C36 C37 C32 120.1(2)
C36 C37 H37 119.9
C39 C38 P3 122.8(2)
C39 C38 C43 119.9(2)
C43 C38 P3 117.3(2)
C38 C39 H39 119.9
C38 C39 C40 120.1(2)
C40 C39 H39 119.9
C39 C40 H40 120.0
C41 C40 C39 120.1(3)
C41 C40 H40 120.0
C40 C41 H41 120.0
C40 C41 C42 120.1(2)
C42 C41 H41 120.0
C41 C42 H42 119.9
C43 C42 C41 120.2(3)
C43 C42 H42 119.9
C38 C43 H43 120.2
C42 C43 C38 119.5(3)
C42 C43 H43 120.2
C45 C44 P3 118.7(2)
C49 C44 P3 121.3(2)
C49 C44 C45 119.8(3)
C44 C45 H45 119.9
C46 C45 C44 120.3(2)
C46 C45 H45 119.9
C45 C46 H46 119.9
C45 C46 C47 120.2(2)
C47 C46 H46 119.9
C46 C47 H47 120.0
C48 C47 C46 120.1(3)
C48 C47 H47 120.0
C47 C48 H48 119.8
C47 C48 C49 120.3(3)
C49 C48 H48 119.8
C44 C49 C48 119.3(2)
C44 C49 H49 120.3
C48 C49 H49 120.3
O4 S2 O5 115.34(14)
O4 S2 O6 114.90(14)
O4 S2 C51 103.48(13)
O5 S2 O6 114.91(13)
O5 S2 C51 103.27(13)
O6 S2 C51 102.42(14)
F4 C51 S2 111.43(19)
F5 C51 S2 113.0(2)
F5 C51 F4 107.7(2)
F5 C51 F6 107.2(2)
F6 C51 S2 110.7(2)
F6 C51 F4 106.5(2)
F7A C52A C53A 120.6(12)
F7A C52A C57A 118.6(12)
C53A C52A C57A 120.0
F8A C53A C52A 116.1(12)
F8A C53A C54A 123.7(12)
C52A C53A C54A 120.0
C53A C54A H54A 120.0
C53A C54A C55A 120.0
C55A C54A H54A 120.0
C54A C55A H55A 120.0
C56A C55A C54A 120.0
C56A C55A H55A 120.0
C55A C56A H56A 120.0
C55A C56A C57A 120.0
C57A C56A H56A 120.0
C52A C57A H57A 120.0
C56A C57A C52A 120.0
C56A C57A H57A 120.0
O1 S1 C50 102.30(16)
O2 S1 O1 115.04(17)
O2 S1 O3 116.05(18)
O2 S1 C50 102.26(15)
O3 S1 O1 114.60(15)
O3 S1 C50 103.84(14)
F1 C50 S1 111.7(2)
F1 C50 F2 107.9(3)
F1 C50 F3 107.6(3)
F2 C50 S1 111.7(3)
F2 C50 F3 107.2(2)
F3 C50 S1 110.6(2)
F7B C52B C53B 123.1(14)
F7B C52B C57B 116.6(14)
C53B C52B C57B 120.0
F8B C53B C52B 116.1(12)
F8B C53B C54B 122.2(12)
C52B C53B C54B 120.0
C53B C54B H54B 120.0
C53B C54B C55B 120.0
C55B C54B H54B 120.0
C54B C55B H55B 120.0
C56B C55B C54B 120.0
C56B C55B H55B 120.0
C55B C56B H56B 120.0
C55B C56B C57B 120.0
C57B C56B H56B 120.0
C52B C57B H57B 120.0
C56B C57B C52B 120.0
C56B C57B H57B 120.0

loop_
_geom_bond_atom_site_label_1
_geom_bond_atom_site_label_2
_geom_bond_distance
Cl1 P1 2.0182(8)
P1 C1 1.739(3)
P1 C2 1.789(3)
P1 C8 1.808(3)
P2 C1 1.789(3)
P2 C14 1.818(3)
P2 C20 1.823(3)
P2 C26 1.802(3)
P3 C1 1.786(2)
P3 C32 1.801(3)
P3 C38 1.803(3)
P3 C44 1.799(3)
C2 C3 1.403(4)
C2 C7 1.401(4)
C3 H3 0.9300
C3 C4 1.390(4)
C4 H4 0.9300
C4 C5 1.390(5)
C5 H5 0.9300
C5 C6 1.393(5)
C6 H6 0.9300
C6 C7 1.382(4)
C7 H7 0.9300
C8 C9 1.402(4)
C8 C13 1.399(3)
C9 H9 0.9300
C9 C10 1.388(4)
C10 H10 0.9300
C10 C11 1.393(4)
C11 H11 0.9300
C11 C12 1.384(4)
C12 H12 0.9300
C12 C13 1.388(4)
C13 H13 0.9300
C14 C15 1.395(4)
C14 C19 1.398(4)
C15 H15 0.9300
C15 C16 1.394(4)
C16 H16 0.9300
C16 C17 1.391(4)
C17 H17 0.9300
C17 C18 1.391(5)
C18 H18 0.9300
C18 C19 1.388(4)
C19 H19 0.9300
C20 C21 1.403(4)
C20 C25 1.404(4)
C21 H21 0.9300
C21 C22 1.389(4)
C22 H22 0.9300
C22 C23 1.391(5)
C23 H23 0.9300
C23 C24 1.389(5)
C24 H24 0.9300
C24 C25 1.386(4)
C25 H25 0.9300
C26 C27 1.390(4)
C26 C31 1.401(4)
C27 H27 0.9300
C27 C28 1.399(4)
C28 H28 0.9300
C28 C29 1.387(4)
C29 H29 0.9300
C29 C30 1.392(4)
C30 H30 0.9300
C30 C31 1.389(4)
C31 H31 0.9300
C32 C33 1.403(3)
C32 C37 1.393(4)
C33 H33 0.9300
C33 C34 1.387(4)
C34 H34 0.9300
C34 C35 1.389(4)
C35 H35 0.9300
C35 C36 1.396(4)
C36 H36 0.9300
C36 C37 1.387(4)
C37 H37 0.9300
C38 C39 1.389(4)
C38 C43 1.408(4)
C39 H39 0.9300
C39 C40 1.396(4)
C40 H40 0.9300
C40 C41 1.385(4)
C41 H41 0.9300
C41 C42 1.396(4)
C42 H42 0.9300
C42 C43 1.392(4)
C43 H43 0.9300
C44 C45 1.405(4)
C44 C49 1.393(4)
C45 H45 0.9300
C45 C46 1.380(4)
C46 H46 0.9300
C46 C47 1.394(4)
C47 H47 0.9300
C47 C48 1.382(4)
C48 H48 0.9300
C48 C49 1.409(4)
C49 H49 0.9300
S2 O4 1.436(2)
S2 O5 1.442(2)
S2 O6 1.453(2)
S2 C51 1.835(3)
F4 C51 1.345(3)
F5 C51 1.325(3)
F6 C51 1.344(4)
F7A C52A 1.356(16)
F8A C53A 1.342(13)
C52A C53A 1.3900
C52A C57A 1.3900
C53A C54A 1.3900
C54A H54A 0.9300
C54A C55A 1.3900
C55A H55A 0.9300
C55A C56A 1.3900
C56A H56A 0.9300
C56A C57A 1.3900
C57A H57A 0.9300
S1 O1 1.449(3)
S1 O2 1.435(2)
S1 O3 1.437(2)
S1 C50 1.828(3)
F1 C50 1.330(4)
F2 C50 1.337(4)
F3 C50 1.339(4)
F7B C52B 1.353(17)
F8B C53B 1.374(13)
C52B C53B 1.3900
C52B C57B 1.3900
C53B C54B 1.3900
C54B H54B 0.9300
C54B C55B 1.3900
C55B H55B 0.9300
C55B C56B 1.3900
C56B H56B 0.9300
C56B C57B 1.3900
C57B H57B 0.9300

loop_
_geom_torsion_atom_site_label_1
_geom_torsion_atom_site_label_2
_geom_torsion_atom_site_label_3
_geom_torsion_atom_site_label_4
_geom_torsion
Cl1 P1 C1 P2 73.62(15)
Cl1 P1 C1 P3 -93.24(14)
Cl1 P1 C2 C3 -170.60(19)
Cl1 P1 C2 C7 16.8(3)
Cl1 P1 C8 C9 -141.4(2)
Cl1 P1 C8 C13 33.0(2)
P1 C2 C3 C4 -173.1(2)
P1 C2 C7 C6 174.8(2)
P1 C8 C9 C10 174.4(2)
P1 C8 C13 C12 -175.6(2)
P2 C14 C15 C16 179.5(2)
P2 C14 C19 C18 -178.9(2)
P2 C20 C21 C22 179.0(2)
P2 C20 C25 C24 -178.0(2)
P2 C26 C27 C28 -178.9(2)
P2 C26 C31 C30 179.8(2)
P3 C32 C33 C34 179.6(2)
P3 C32 C37 C36 -179.0(2)
P3 C38 C39 C40 179.9(2)
P3 C38 C43 C42 -180.0(2)
P3 C44 C45 C46 176.2(2)
P3 C44 C49 C48 -175.0(2)
C1 P1 C2 C3 -48.0(2)
C1 P1 C2 C7 139.4(2)
C1 P1 C8 C9 95.9(2)
C1 P1 C8 C13 -89.7(2)
C1 P2 C14 C15 -122.0(2)
C1 P2 C14 C19 56.6(2)
C1 P2 C20 C21 103.8(2)
C1 P2 C20 C25 -78.8(3)
C1 P2 C26 C27 -7.7(3)
C1 P2 C26 C31 175.5(2)
C1 P3 C32 C33 47.3(2)
C1 P3 C32 C37 -132.8(2)
C1 P3 C38 C39 5.4(3)
C1 P3 C38 C43 -172.9(2)
C1 P3 C44 C45 74.1(2)
C1 P3 C44 C49 -111.4(2)
C2 P1 C1 P2 -45.69(18)
C2 P1 C1 P3 147.46(14)
C2 P1 C8 C9 -30.1(2)
C2 P1 C8 C13 144.3(2)
C2 C3 C4 C5 -1.8(4)
C3 C2 C7 C6 2.4(4)
C3 C4 C5 C6 2.0(5)
C4 C5 C6 C7 0.0(5)
C5 C6 C7 C2 -2.2(5)
C7 C2 C3 C4 -0.4(4)
C8 P1 C1 P2 -168.42(13)
C8 P1 C1 P3 24.72(19)
C8 P1 C2 C3 80.2(2)
C8 P1 C2 C7 -92.4(2)
C8 C9 C10 C11 0.6(4)
C9 C8 C13 C12 -1.3(4)
C9 C10 C11 C12 0.2(4)
C10 C11 C12 C13 -1.5(4)
C11 C12 C13 C8 2.1(4)
C13 C8 C9 C10 -0.1(4)
C14 P2 C1 P1 -122.51(15)
C14 P2 C1 P3 44.04(18)
C14 P2 C20 C21 -133.7(2)
C14 P2 C20 C25 43.8(3)
C14 P2 C26 C27 -131.5(2)
C14 P2 C26 C31 51.6(3)
C14 C15 C16 C17 -1.0(4)
C15 C14 C19 C18 -0.3(4)
C15 C16 C17 C18 0.4(4)
C16 C17 C18 C19 0.2(4)
C17 C18 C19 C14 -0.3(4)
C19 C14 C15 C16 1.0(4)
C20 P2 C1 P1 -2.09(19)
C20 P2 C1 P3 164.46(14)
C20 P2 C14 C15 115.1(2)
C20 P2 C14 C19 -66.4(2)
C20 P2 C26 C27 114.5(2)
C20 P2 C26 C31 -62.4(2)
C20 C21 C22 C23 -1.0(5)
C21 C20 C25 C24 -0.5(4)
C21 C22 C23 C24 -0.5(5)
C22 C23 C24 C25 1.5(5)
C23 C24 C25 C20 -1.0(4)
C25 C20 C21 C22 1.5(4)
C26 P2 C1 P1 115.66(16)
C26 P2 C1 P3 -77.79(18)
C26 P2 C14 C15 3.4(2)
C26 P2 C14 C19 -178.06(19)
C26 P2 C20 C21 -19.6(3)
C26 P2 C20 C25 157.9(2)
C26 C27 C28 C29 0.1(4)
C27 C26 C31 C30 2.9(4)
C27 C28 C29 C30 1.1(5)
C28 C29 C30 C31 -0.3(5)
C29 C30 C31 C26 -1.7(5)
C31 C26 C27 C28 -2.1(4)
C32 P3 C1 P1 45.83(18)
C32 P3 C1 P2 -120.81(15)
C32 P3 C38 C39 -118.9(2)
C32 P3 C38 C43 62.8(2)
C32 P3 C44 C45 -163.12(19)
C32 P3 C44 C49 11.5(2)
C32 C33 C34 C35 -0.4(4)
C33 C32 C37 C36 0.8(4)
C33 C34 C35 C36 0.4(5)
C34 C35 C36 C37 0.2(5)
C35 C36 C37 C32 -0.8(4)
C37 C32 C33 C34 -0.2(4)
C38 P3 C1 P1 -77.06(17)
C38 P3 C1 P2 116.30(16)
C38 P3 C32 C33 173.4(2)
C38 P3 C32 C37 -6.8(3)
C38 P3 C44 C45 -48.7(2)
C38 P3 C44 C49 125.9(2)
C38 C39 C40 C41 1.1(4)
C39 C38 C43 C42 1.7(4)
C39 C40 C41 C42 -0.2(4)
C40 C41 C42 C43 0.1(4)
C41 C42 C43 C38 -0.8(4)
C43 C38 C39 C40 -1.8(4)
C44 P3 C1 P1 167.00(13)
C44 P3 C1 P2 0.37(19)
C44 P3 C32 C33 -76.1(2)
C44 P3 C32 C37 103.7(2)
C44 P3 C38 C39 126.8(2)
C44 P3 C38 C43 -51.5(2)
C44 C45 C46 C47 -1.7(4)
C45 C44 C49 C48 -0.5(4)
C45 C46 C47 C48 0.8(4)
C46 C47 C48 C49 0.2(4)
C47 C48 C49 C44 -0.3(4)
C49 C44 C45 C46 1.5(4)
O4 S2 C51 F4 -53.8(2)
O4 S2 C51 F5 67.6(2)
O4 S2 C51 F6 -172.1(2)
O5 S2 C51 F4 -174.4(2)
O5 S2 C51 F5 -53.0(2)
O5 S2 C51 F6 67.3(2)
O6 S2 C51 F4 65.9(2)
O6 S2 C51 F5 -172.7(2)
O6 S2 C51 F6 -52.4(2)
F7A C52A C53A F8A -5.2(10)
F7A C52A C53A C54A 169.9(19)
F7A C52A C57A C56A -170.1(18)
F8A C53A C54A C55A 175(2)
C52A C53A C54A C55A 0.0
C53A C52A C57A C56A 0.0
C53A C54A C55A C56A 0.0
C54A C55A C56A C57A 0.0
C55A C56A C57A C52A 0.0
C57A C52A C53A F8A -175.1(18)
C57A C52A C53A C54A 0.0
O1 S1 C50 F1 55.6(3)
O1 S1 C50 F2 176.6(2)
O1 S1 C50 F3 -64.2(3)
O2 S1 C50 F1 -63.8(3)
O2 S1 C50 F2 57.2(3)
O2 S1 C50 F3 176.4(2)
O3 S1 C50 F1 175.1(2)
O3 S1 C50 F2 -63.9(2)
O3 S1 C50 F3 55.3(3)
F7B C52B C53B F8B 9(2)
F7B C52B C53B C54B 174.4(18)
F7B C52B C57B C56B -174.7(17)
F8B C53B C54B C55B 164(2)
C52B C53B C54B C55B 0.0
C53B C52B C57B C56B 0.0
C53B C54B C55B C56B 0.0
C54B C55B C56B C57B 0.0
C55B C56B C57B C52B 0.0
C57B C52B C53B F8B -165(2)
C57B C52B C53B C54B 0.0

loop_
_exptl_oxdiff_crystal_face_indexfrac_h
_exptl_oxdiff_crystal_face_indexfrac_k
_exptl_oxdiff_crystal_face_indexfrac_l
_exptl_oxdiff_crystal_face_x
_exptl_oxdiff_crystal_face_y
_exptl_oxdiff_crystal_face_z
-0.0000 -0.0000 -1.0000 -0.0410 0.0564 -0.0142
0.0000 0.0000 1.0000 0.0410 -0.0564 0.0142
-0.0000 -1.0000 -0.0000 0.0200 0.0386 0.0950
0.0000 1.0000 0.0000 -0.0200 -0.0386 -0.0950
-1.0000 -0.0000 -0.0000 0.0673 0.0615 -0.0390
1.0000 0.0000 0.0000 -0.0673 -0.0615 0.0390
